data_7122591
loop_
_publ_author_name
'Ueno, Atsushi'
'M\"oricke, Jennifer'
'Daniliuc, Constantin G.'
'Kehr, Gerald'
'Erker, Gerhard'

_publ_section_title
;
 Phosphirenium borate betaines from alkynylphosphanes and the
 halogeno-B(C<sub>6</sub>F<sub>5</sub>)<sub>2</sub> reagents.
;
_journal_issue 97
_journal_name_full 'Chemical communications (Cambridge, England)'
_journal_page_first 13746
_journal_page_last 13749
_journal_paper_doi 10.1039/c8cc07189f
_journal_volume 54
_journal_year 2018
_chemical_formula_sum 'C39.5 H35 B Br F10 P'
_chemical_formula_weight 821.36
_space_group_crystal_system triclinic
_space_group_IT_number 2
_space_group_name_Hall '-P 1'
_space_group_name_H-M_alt 'P -1'
_symmetry_space_group_name_Hall '-P 1'
_symmetry_space_group_name_H-M 'P -1'
_atom_sites_solution_hydrogens geom
_audit_creation_method 'APEX3 v2016.1-0'
_audit_update_record
;
2018-09-03 deposited with the CCDC.
2018-11-08 downloaded from the CCDC.
;
_cell_angle_alpha 82.3630(10)
_cell_angle_beta 76.1530(10)
_cell_angle_gamma 76.8730(10)
_cell_formula_units_Z 2
_cell_length_a 9.5895(3)
_cell_length_b 10.8563(3)
_cell_length_c 18.7360(5)
_cell_measurement_reflns_used 9893
_cell_measurement_temperature 100.(2)
_cell_measurement_theta_max 66.6946
_cell_measurement_theta_min 4.6758
_cell_volume 1837.99(9)
_computing_cell_refinement 'SAINT V8.37A (Bruker AXS Inc., 2015)'
_computing_data_collection 'APEX3 v2016.1-0 (Bruker AXS Inc., 2016)'
_computing_data_reduction 'SAINT V8.37A (Bruker AXS Inc., 2015)'
_computing_molecular_graphics 'APEX3 v2016.1-0 (Bruker AXS Inc., 2016)'
_computing_publication_material 'APEX3 v2016.1-0 (Bruker AXS Inc., 2016)'
_computing_structure_refinement 'SHELXL-2014/7 (Sheldrick, 2014)'
_computing_structure_solution 'SHELXL-2014/7 (Sheldrick, 2014)'
_diffrn_ambient_temperature 100.(2)
_diffrn_detector_area_resol_mean 8.3333
_diffrn_measured_fraction_theta_full 0.977
_diffrn_measured_fraction_theta_max 0.977
_diffrn_measurement_device_type 'Kappa CCD APEXII'
_diffrn_measurement_method 'phi / omega scans'
_diffrn_radiation_monochromator graphite
_diffrn_radiation_type CuK\a
_diffrn_radiation_wavelength 1.54178
_diffrn_reflns_av_R_equivalents 0.0414
_diffrn_reflns_av_unetI/netI 0.0369
_diffrn_reflns_limit_h_max 10
_diffrn_reflns_limit_h_min -11
_diffrn_reflns_limit_k_max 12
_diffrn_reflns_limit_k_min -12
_diffrn_reflns_limit_l_max 22
_diffrn_reflns_limit_l_min -22
_diffrn_reflns_number 24093
_diffrn_reflns_theta_full 66.69
_diffrn_reflns_theta_max 66.69
_diffrn_reflns_theta_min 4.68
_diffrn_source 'fine-focus sealed tube'
_diffrn_source_type 'fine-focus sealed tube'
_exptl_absorpt_coefficient_mu 2.642
_exptl_absorpt_correction_T_max 0.93
_exptl_absorpt_correction_T_min 0.72
_exptl_absorpt_correction_type multi-scan
_exptl_absorpt_process_details
;
Bruker AXS (2014). SADABS, Version 2014/5, Bruker AXS Inc., Madison, Wisconsin,
USA.
;
_exptl_crystal_colour colourless
_exptl_crystal_density_diffrn 1.484
_exptl_crystal_density_method 'not measured'
_exptl_crystal_description plate
_exptl_crystal_F_000 834
_exptl_crystal_size_max 0.180
_exptl_crystal_size_mid 0.100
_exptl_crystal_size_min 0.030
_refine_diff_density_max 0.360
_refine_diff_density_min -0.324
_refine_ls_extinction_method none
_refine_ls_goodness_of_fit_ref 1.039
_refine_ls_hydrogen_treatment constr
_refine_ls_matrix_type full
_refine_ls_number_parameters 515
_refine_ls_number_reflns 6361
_refine_ls_number_restraints 57
_refine_ls_restrained_S_all 1.037
_refine_ls_R_factor_all 0.0386
_refine_ls_R_factor_gt 0.0322
_refine_ls_shift/su_max 0.001
_refine_ls_shift/su_mean 0.000
_refine_ls_structure_factor_coef Fsqd
_refine_ls_weighting_details 'w=1/[\s^2^(Fo^2^)+(0.0455P)^2^+0.6136P] where P=(Fo^2^+2Fc^2^)/3'
_refine_ls_weighting_scheme calc
_refine_ls_wR_factor_gt 0.0805
_refine_ls_wR_factor_ref 0.0833
_reflns_number_gt 5558
_reflns_number_total 6361
_reflns_threshold_expression 'I > 2\s(I)'
_cod_data_source_file c8cc07189f2.cif
_cod_data_source_block erk9236
_cod_depositor_comments 'Adding full bibliography for 7122588--7122592.cif.'
_cod_original_formula_sum 'C39.50 H35 B Br F10 P'
_cod_database_code 7122591

loop_
_space_group_symop_operation_xyz
'x, y, z'
'-x, -y, -z'

loop_
_atom_site_type_symbol
_atom_site_label
_atom_site_fract_x
_atom_site_fract_y
_atom_site_fract_z
_atom_site_U_iso_or_equiv
_atom_site_adp_type
_atom_site_calc_flag
_atom_site_refinement_flags_adp
_atom_site_refinement_flags_occupancy
_atom_site_refinement_flags_posn
_atom_site_occupancy
_atom_site_disorder_assembly
_atom_site_disorder_group
Br Br1 0.27872(2) 0.35171(2) 0.82401(2) 0.02311(8) Uani d . . . 1 . .
P P1 0.75490(6) 0.41281(5) 0.77605(3) 0.01536(12) Uani d . . . 1 . .
C C1 0.5860(2) 0.3828(2) 0.76615(10) 0.0175(4) Uani d . . . 1 . .
C C2 0.5877(2) 0.5061(2) 0.75847(10) 0.0172(4) Uani d . . . 1 . .
C C3 0.5008(2) 0.6340(2) 0.73560(11) 0.0200(4) Uani d . . . 1 . .
C C4 0.4235(3) 0.6120(2) 0.67647(12) 0.0264(5) Uani d . . . 1 . .
H H4A 0.3625 0.6922 0.6616 0.04 Uiso calc U . R 1 . .
H H4B 0.3615 0.5497 0.6968 0.04 Uiso calc U . R 1 . .
H H4C 0.4972 0.58 0.6335 0.04 Uiso calc U . R 1 . .
C C5 0.3814(3) 0.6901(2) 0.80037(13) 0.0307(5) Uani d . . . 1 . .
H H5A 0.4276 0.7152 0.836 0.046 Uiso calc U . R 1 . .
H H5B 0.3239 0.6263 0.8245 0.046 Uiso calc U . R 1 . .
H H5C 0.3167 0.7647 0.7818 0.046 Uiso calc U . R 1 . .
C C6 0.6023(3) 0.7267(2) 0.70292(13) 0.0270(5) Uani d . . . 1 . .
H H6A 0.6472 0.7444 0.7412 0.041 Uiso calc U . R 1 . .
H H6B 0.5455 0.8059 0.684 0.041 Uiso calc U . R 1 . .
H H6C 0.6792 0.6892 0.6625 0.041 Uiso calc U . R 1 . .
C C11 0.8063(2) 0.3867(2) 0.86482(10) 0.0175(4) Uani d . . . 1 . .
C C12 0.9106(2) 0.2767(2) 0.87823(11) 0.0202(4) Uani d . . . 1 . .
C C13 0.9555(2) 0.2592(2) 0.94471(11) 0.0219(5) Uani d . . . 1 . .
H H13 1.0251 0.1849 0.9543 0.026 Uiso calc U . R 1 . .
C C14 0.9021(2) 0.3464(2) 0.99783(11) 0.0225(5) Uani d . . . 1 . .
C C15 0.7957(2) 0.4513(2) 0.98437(11) 0.0225(5) Uani d . . . 1 . .
H H15 0.7556 0.5101 1.0209 0.027 Uiso calc U . R 1 . .
C C16 0.7457(2) 0.4734(2) 0.91911(11) 0.0200(4) Uani d . . . 1 . .
C C17 0.9753(2) 0.1756(2) 0.82450(12) 0.0228(5) Uani d . . . 1 . .
H H17A 1.0415 0.2088 0.7817 0.034 Uiso calc U . R 1 . .
H H17B 0.8962 0.1513 0.8083 0.034 Uiso calc U . R 1 . .
H H17C 1.0301 0.1011 0.8488 0.034 Uiso calc U . R 1 . .
C C18 0.9595(3) 0.3267(3) 1.06763(12) 0.0304(5) Uani d . . . 1 . .
H H18A 0.9147 0.3996 1.0969 0.046 Uiso calc U . R 1 . .
H H18B 1.0662 0.3184 1.055 0.046 Uiso calc U . R 1 . .
H H18C 0.9347 0.2493 1.0963 0.046 Uiso calc U . R 1 . .
C C19 0.6279(3) 0.5879(2) 0.90980(11) 0.0246(5) Uani d . . . 1 . .
H H19A 0.535 0.5612 0.9142 0.037 Uiso calc U . R 1 . .
H H19B 0.6549 0.6324 0.8611 0.037 Uiso calc U . R 1 . .
H H19C 0.6169 0.6449 0.9481 0.037 Uiso calc U . R 1 . .
C C21 0.9113(2) 0.4027(2) 0.69890(10) 0.0170(4) Uani d . . . 1 . .
C C22 0.9453(2) 0.3092(2) 0.64858(11) 0.0185(4) Uani d . . . 1 . .
C C23 1.0524(2) 0.3212(2) 0.58443(11) 0.0216(5) Uani d . . . 1 . .
H H23 1.0755 0.2591 0.5499 0.026 Uiso calc U . R 1 . .
C C24 1.1263(2) 0.4206(2) 0.56942(11) 0.0223(5) Uani d . . . 1 . .
C C25 1.0978(2) 0.5071(2) 0.62228(11) 0.0214(5) Uani d . . . 1 . .
H H25 1.1519 0.5729 0.6138 0.026 Uiso calc U . R 1 . .
C C26 0.9924(2) 0.4996(2) 0.68708(11) 0.0195(4) Uani d . . . 1 . .
C C27 0.8792(2) 0.1925(2) 0.66101(11) 0.0218(5) Uani d . . . 1 . .
H H27A 0.8562 0.1774 0.6151 0.033 Uiso calc U . R 1 . .
H H27B 0.7892 0.2054 0.6996 0.033 Uiso calc U . R 1 . .
H H27C 0.9494 0.1191 0.6764 0.033 Uiso calc U . R 1 . .
C C28 1.2336(3) 0.4361(2) 0.49680(12) 0.0293(5) Uani d . . . 1 . .
H H28A 1.2783 0.3525 0.4784 0.044 Uiso calc U . R 1 . .
H H28B 1.3103 0.4764 0.504 0.044 Uiso calc U . R 1 . .
H H28C 1.1818 0.4892 0.4609 0.044 Uiso calc U . R 1 . .
C C29 0.9719(2) 0.5938(2) 0.74357(12) 0.0224(5) Uani d . . . 1 . .
H H29A 1.0057 0.5494 0.7873 0.034 Uiso calc U . R 1 . .
H H29B 0.8678 0.6336 0.7576 0.034 Uiso calc U . R 1 . .
H H29C 1.029 0.6593 0.7223 0.034 Uiso calc U . R 1 . .
B B1 0.4959(3) 0.2709(2) 0.77527(12) 0.0185(5) Uani d . . . 1 . .
C C31 0.5615(2) 0.1607(2) 0.83361(11) 0.0181(4) Uani d . . . 1 . .
F F32 0.65421(14) -0.00199(11) 0.75039(7) 0.0243(3) Uani d . . . 1 . .
C C32 0.6355(2) 0.0385(2) 0.81802(11) 0.0200(4) Uani d . . . 1 . .
F F33 0.76983(15) -0.16584(12) 0.84806(8) 0.0313(3) Uani d . . . 1 . .
C C33 0.6979(2) -0.0495(2) 0.86814(12) 0.0233(5) Uani d . . . 1 . .
F F34 0.74614(16) -0.10175(13) 0.98756(7) 0.0346(3) Uani d . . . 1 . .
C C34 0.6889(2) -0.0170(2) 0.93795(12) 0.0243(5) Uani d . . . 1 . .
F F35 0.61118(15) 0.13813(13) 1.02363(7) 0.0313(3) Uani d . . . 1 . .
C C35 0.6193(2) 0.1040(2) 0.95618(11) 0.0232(5) Uani d . . . 1 . .
F F36 0.49762(14) 0.30693(12) 0.92549(6) 0.0242(3) Uani d . . . 1 . .
C C36 0.5594(2) 0.1891(2) 0.90433(11) 0.0199(4) Uani d . . . 1 . .
C C41 0.4810(2) 0.2236(2) 0.69925(12) 0.0207(5) Uani d . . . 1 . .
F F42 0.34304(15) 0.07347(13) 0.76588(7) 0.0293(3) Uani d . . . 1 . .
C C42 0.3998(2) 0.1317(2) 0.70077(12) 0.0239(5) Uani d . . . 1 . .
F F43 0.29076(17) 0.00614(14) 0.64441(9) 0.0413(4) Uani d . . . 1 . .
C C43 0.3722(3) 0.0942(2) 0.63863(14) 0.0290(5) Uani d . . . 1 . .
F F44 0.40237(18) 0.11440(15) 0.50875(8) 0.0422(4) Uani d . . . 1 . .
C C44 0.4295(3) 0.1475(2) 0.56989(13) 0.0302(6) Uani d . . . 1 . .
F F45 0.57407(16) 0.28739(14) 0.49832(7) 0.0335(3) Uani d . . . 1 . .
C C45 0.5141(3) 0.2360(2) 0.56491(12) 0.0255(5) Uani d . . . 1 . .
F F46 0.62098(14) 0.36047(12) 0.61768(6) 0.0246(3) Uani d . . . 1 . .
C C46 0.5371(2) 0.2727(2) 0.62861(12) 0.0200(4) Uani d . . . 1 . .
C C51 -0.0127(6) -0.0388(5) 0.5259(3) 0.0306(11) Uani d U P D 0.5 A -1
C C54 0.0735(9) 0.1191(17) 0.3991(9) 0.032(4) Uani d U P D 0.5 A -1
H H54 0.1033 0.1699 0.3551 0.038 Uiso calc U P R 0.5 A -1
C C52 -0.1141(11) 0.0341(18) 0.4878(8) 0.032(3) Uani d U P D 0.5 A -1
H H52 -0.2146 0.0296 0.5047 0.039 Uiso calc U P R 0.5 A -1
C C53 -0.0730(6) 0.1132(5) 0.4259(3) 0.0324(11) Uani d U P D 0.5 A -1
H H53 -0.1454 0.1638 0.4015 0.039 Uiso calc U P R 0.5 A -1
C C55 0.1754(6) 0.0493(5) 0.4379(2) 0.0307(11) Uani d U P D 0.5 A -1
H H55 0.2757 0.0545 0.4214 0.037 Uiso calc U P R 0.5 A -1
C C56 0.1327(9) -0.0281(17) 0.5006(8) 0.028(3) Uani d U P D 0.5 A -1
H H56 0.2041 -0.0747 0.5267 0.034 Uiso calc U P R 0.5 A -1
C C57 -0.0569(13) -0.1260(19) 0.5919(9) 0.045(4) Uani d U P . 0.5 A -1
H H57A -0.1587 -0.0935 0.6164 0.067 Uiso calc U P R 0.5 A -1
H H57B 0.0073 -0.1312 0.6262 0.067 Uiso calc U P R 0.5 A -1
H H57C -0.0483 -0.2107 0.5764 0.067 Uiso calc U P R 0.5 A -1

loop_
_atom_site_aniso_label
_atom_site_aniso_U_11
_atom_site_aniso_U_22
_atom_site_aniso_U_33
_atom_site_aniso_U_12
_atom_site_aniso_U_13
_atom_site_aniso_U_23
Br1 0.01495(13) 0.02458(14) 0.02775(13) -0.00422(9) -0.00018(8) -0.00276(8)
P1 0.0151(3) 0.0162(3) 0.0145(2) -0.0040(2) -0.00127(19) -0.00257(18)
C1 0.0157(10) 0.0217(11) 0.0132(9) -0.0024(8) -0.0001(7) -0.0028(7)
C2 0.0153(10) 0.0221(11) 0.0138(9) -0.0051(9) -0.0002(8) -0.0037(8)
C3 0.0194(11) 0.0186(11) 0.0205(10) -0.0036(9) -0.0028(8) -0.0002(8)
C4 0.0257(12) 0.0252(12) 0.0291(12) -0.0028(10) -0.0107(10) -0.0003(9)
C5 0.0300(13) 0.0264(13) 0.0283(12) 0.0068(10) -0.0034(10) -0.0036(9)
C6 0.0297(13) 0.0190(11) 0.0332(12) -0.0066(10) -0.0101(10) 0.0041(9)
C11 0.0174(11) 0.0201(11) 0.0154(9) -0.0085(9) -0.0014(8) 0.0006(7)
C12 0.0172(11) 0.0229(11) 0.0211(10) -0.0083(9) -0.0019(8) -0.0016(8)
C13 0.0147(11) 0.0282(12) 0.0215(10) -0.0027(9) -0.0041(8) 0.0001(8)
C14 0.0173(11) 0.0307(13) 0.0210(10) -0.0091(9) -0.0034(8) -0.0012(8)
C15 0.0230(12) 0.0276(12) 0.0161(10) -0.0070(10) 0.0001(8) -0.0043(8)
C16 0.0182(11) 0.0229(11) 0.0186(10) -0.0078(9) -0.0003(8) -0.0018(8)
C17 0.0226(12) 0.0225(12) 0.0232(10) -0.0014(9) -0.0072(9) -0.0031(8)
C18 0.0249(13) 0.0446(15) 0.0225(11) -0.0038(11) -0.0082(9) -0.0051(10)
C19 0.0305(13) 0.0231(12) 0.0181(10) -0.0015(10) -0.0027(9) -0.0053(8)
C21 0.0138(10) 0.0215(11) 0.0147(9) -0.0034(8) -0.0017(8) -0.0003(8)
C22 0.0163(11) 0.0204(11) 0.0179(10) -0.0011(9) -0.0043(8) -0.0019(8)
C23 0.0196(11) 0.0251(12) 0.0172(10) 0.0017(9) -0.0030(8) -0.0042(8)
C24 0.0150(11) 0.0274(12) 0.0202(10) 0.0000(9) -0.0031(8) 0.0044(8)
C25 0.0171(11) 0.0220(11) 0.0246(11) -0.0069(9) -0.0038(8) 0.0040(8)
C26 0.0173(11) 0.0193(11) 0.0220(10) -0.0025(9) -0.0068(8) 0.0006(8)
C27 0.0215(12) 0.0201(11) 0.0240(11) -0.0035(9) -0.0028(9) -0.0079(8)
C28 0.0219(12) 0.0358(14) 0.0228(11) -0.0016(10) 0.0012(9) 0.0055(9)
C29 0.0219(12) 0.0204(11) 0.0277(11) -0.0090(9) -0.0061(9) -0.0021(8)
B1 0.0142(12) 0.0202(12) 0.0194(11) -0.0034(10) 0.0008(9) -0.0040(9)
C31 0.0144(10) 0.0206(11) 0.0190(10) -0.0075(9) 0.0001(8) -0.0009(8)
F32 0.0282(7) 0.0207(7) 0.0252(6) -0.0027(5) -0.0073(5) -0.0072(5)
C32 0.0196(11) 0.0214(11) 0.0200(10) -0.0079(9) -0.0029(8) -0.0020(8)
F33 0.0350(8) 0.0185(7) 0.0409(8) 0.0004(6) -0.0139(6) -0.0042(5)
C33 0.0225(12) 0.0162(11) 0.0303(11) -0.0028(9) -0.0043(9) -0.0033(8)
F34 0.0387(8) 0.0318(8) 0.0301(7) 0.0005(6) -0.0140(6) 0.0071(6)
C34 0.0200(12) 0.0260(12) 0.0256(11) -0.0056(10) -0.0066(9) 0.0071(9)
F35 0.0373(8) 0.0370(8) 0.0181(6) -0.0039(6) -0.0057(5) -0.0034(5)
C35 0.0225(12) 0.0294(13) 0.0180(10) -0.0096(10) -0.0010(8) -0.0019(8)
F36 0.0275(7) 0.0233(7) 0.0195(6) -0.0024(5) -0.0013(5) -0.0053(5)
C36 0.0162(11) 0.0185(11) 0.0234(10) -0.0064(9) 0.0015(8) -0.0014(8)
C41 0.0161(11) 0.0212(11) 0.0249(11) -0.0016(9) -0.0056(8) -0.0032(8)
F42 0.0255(7) 0.0283(7) 0.0377(7) -0.0145(6) -0.0068(6) 0.0003(5)
C42 0.0191(12) 0.0218(12) 0.0318(12) -0.0056(9) -0.0069(9) -0.0009(9)
F43 0.0416(9) 0.0334(8) 0.0619(10) -0.0146(7) -0.0267(8) -0.0095(7)
C43 0.0249(13) 0.0227(12) 0.0456(14) -0.0040(10) -0.0177(11) -0.0083(10)
F44 0.0508(10) 0.0419(9) 0.0422(8) 0.0027(7) -0.0288(7) -0.0192(7)
C44 0.0303(13) 0.0311(13) 0.0340(13) 0.0041(11) -0.0197(10) -0.0138(10)
F45 0.0362(8) 0.0400(8) 0.0206(6) 0.0032(6) -0.0079(6) -0.0052(5)
C45 0.0249(12) 0.0279(13) 0.0218(11) 0.0037(10) -0.0081(9) -0.0050(9)
F46 0.0268(7) 0.0266(7) 0.0206(6) -0.0085(6) -0.0027(5) -0.0014(5)
C46 0.0167(11) 0.0183(11) 0.0254(11) -0.0030(9) -0.0056(8) -0.0026(8)
C51 0.044(3) 0.023(2) 0.023(2) -0.010(2) 0.001(2) -0.0090(16)
C54 0.036(5) 0.026(5) 0.030(5) -0.011(3) 0.000(3) 0.003(4)
C52 0.030(4) 0.034(4) 0.036(5) -0.011(4) -0.003(3) -0.012(3)
C53 0.035(3) 0.028(3) 0.040(3) -0.002(2) -0.020(2) -0.009(2)
C55 0.029(3) 0.035(3) 0.033(2) -0.009(2) -0.0066(19) -0.015(2)
C56 0.030(4) 0.023(4) 0.032(4) 0.002(3) -0.010(3) -0.012(3)
C57 0.073(9) 0.036(6) 0.025(5) -0.015(6) -0.003(5) -0.014(4)

loop_
_atom_type_symbol
_atom_type_description
_atom_type_scat_dispersion_real
_atom_type_scat_dispersion_imag
_atom_type_scat_source
C C 0.0181 0.0091 'International Tables Vol C Tables 4.2.6.8 and 6.1.1.4'
H H 0.0000 0.0000 'International Tables Vol C Tables 4.2.6.8 and 6.1.1.4'
B B 0.0090 0.0039 'International Tables Vol C Tables 4.2.6.8 and 6.1.1.4'
F F 0.0727 0.0534 'International Tables Vol C Tables 4.2.6.8 and 6.1.1.4'
P P 0.2955 0.4335 'International Tables Vol C Tables 4.2.6.8 and 6.1.1.4'
Br Br -0.6763 1.2805 'International Tables Vol C Tables 4.2.6.8 and 6.1.1.4'

loop_
_geom_angle_atom_site_label_1
_geom_angle_atom_site_label_2
_geom_angle_atom_site_label_3
_geom_angle
C2 P1 C1 44.05(10)
C2 P1 C21 116.06(9)
C1 P1 C21 120.53(9)
C2 P1 C11 125.17(9)
C1 P1 C11 121.34(9)
C21 P1 C11 113.03(9)
C2 C1 B1 149.4(2)
C2 C1 P1 67.61(13)
B1 C1 P1 142.24(16)
C1 C2 C3 141.7(2)
C1 C2 P1 68.34(13)
C3 C2 P1 149.06(17)
C2 C3 C6 110.68(18)
C2 C3 C5 111.87(17)
C6 C3 C5 110.11(19)
C2 C3 C4 106.89(17)
C6 C3 C4 109.46(18)
C5 C3 C4 107.71(19)
C3 C4 H4A 109.5
C3 C4 H4B 109.5
H4A C4 H4B 109.5
C3 C4 H4C 109.5
H4A C4 H4C 109.5
H4B C4 H4C 109.5
C3 C5 H5A 109.5
C3 C5 H5B 109.5
H5A C5 H5B 109.5
C3 C5 H5C 109.5
H5A C5 H5C 109.5
H5B C5 H5C 109.5
C3 C6 H6A 109.5
C3 C6 H6B 109.5
H6A C6 H6B 109.5
C3 C6 H6C 109.5
H6A C6 H6C 109.5
H6B C6 H6C 109.5
C16 C11 C12 120.26(19)
C16 C11 P1 121.62(16)
C12 C11 P1 118.13(15)
C13 C12 C11 118.40(19)
C13 C12 C17 117.99(19)
C11 C12 C17 123.61(19)
C12 C13 C14 122.4(2)
C12 C13 H13 118.8
C14 C13 H13 118.8
C15 C14 C13 118.0(2)
C15 C14 C18 121.4(2)
C13 C14 C18 120.6(2)
C14 C15 C16 122.1(2)
C14 C15 H15 118.9
C16 C15 H15 118.9
C15 C16 C11 118.7(2)
C15 C16 C19 118.61(19)
C11 C16 C19 122.65(19)
C12 C17 H17A 109.5
C12 C17 H17B 109.5
H17A C17 H17B 109.5
C12 C17 H17C 109.5
H17A C17 H17C 109.5
H17B C17 H17C 109.5
C14 C18 H18A 109.5
C14 C18 H18B 109.5
H18A C18 H18B 109.5
C14 C18 H18C 109.5
H18A C18 H18C 109.5
H18B C18 H18C 109.5
C16 C19 H19A 109.5
C16 C19 H19B 109.5
H19A C19 H19B 109.5
C16 C19 H19C 109.5
H19A C19 H19C 109.5
H19B C19 H19C 109.5
C22 C21 C26 120.30(18)
C22 C21 P1 122.44(16)
C26 C21 P1 117.06(15)
C23 C22 C21 118.2(2)
C23 C22 C27 117.30(18)
C21 C22 C27 124.39(18)
C24 C23 C22 122.2(2)
C24 C23 H23 118.9
C22 C23 H23 118.9
C23 C24 C25 118.46(19)
C23 C24 C28 120.7(2)
C25 C24 C28 120.8(2)
C26 C25 C24 121.7(2)
C26 C25 H25 119.2
C24 C25 H25 119.2
C25 C26 C21 118.84(19)
C25 C26 C29 118.7(2)
C21 C26 C29 122.45(18)
C22 C27 H27A 109.5
C22 C27 H27B 109.5
H27A C27 H27B 109.5
C22 C27 H27C 109.5
H27A C27 H27C 109.5
H27B C27 H27C 109.5
C24 C28 H28A 109.5
C24 C28 H28B 109.5
H28A C28 H28B 109.5
C24 C28 H28C 109.5
H28A C28 H28C 109.5
H28B C28 H28C 109.5
C26 C29 H29A 109.5
C26 C29 H29B 109.5
H29A C29 H29B 109.5
C26 C29 H29C 109.5
H29A C29 H29C 109.5
H29B C29 H29C 109.5
C1 B1 C41 116.05(17)
C1 B1 C31 106.64(17)
C41 B1 C31 116.16(18)
C1 B1 Br1 105.22(14)
C41 B1 Br1 103.36(14)
C31 B1 Br1 108.64(14)
C32 C31 C36 113.57(19)
C32 C31 B1 125.89(18)
C36 C31 B1 120.23(18)
F32 C32 C33 115.12(19)
F32 C32 C31 121.00(18)
C33 C32 C31 123.86(19)
F33 C33 C34 120.1(2)
F33 C33 C32 120.00(19)
C34 C33 C32 119.9(2)
F34 C34 C33 120.6(2)
F34 C34 C35 120.5(2)
C33 C34 C35 118.9(2)
F35 C35 C34 119.8(2)
F35 C35 C36 120.8(2)
C34 C35 C36 119.4(2)
F36 C36 C35 115.81(18)
F36 C36 C31 119.81(19)
C35 C36 C31 124.4(2)
C46 C41 C42 113.7(2)
C46 C41 B1 125.4(2)
C42 C41 B1 120.79(19)
F42 C42 C43 116.2(2)
F42 C42 C41 119.69(19)
C43 C42 C41 124.1(2)
F43 C43 C44 119.6(2)
F43 C43 C42 120.8(2)
C44 C43 C42 119.6(2)
F44 C44 C45 120.3(2)
F44 C44 C43 120.8(2)
C45 C44 C43 118.9(2)
F45 C45 C44 120.1(2)
F45 C45 C46 120.1(2)
C44 C45 C46 119.8(2)
F46 C46 C45 115.10(19)
F46 C46 C41 120.97(19)
C45 C46 C41 123.9(2)
C52 C51 C56 117.6(5)
C52 C51 C57 121.6(7)
C56 C51 C57 120.8(6)
C55 C54 C53 118.5(9)
C55 C54 H54 120.8
C53 C54 H54 120.8
C53 C52 C51 121.7(7)
C53 C52 H52 119.1
C51 C52 H52 119.1
C52 C53 C54 120.2(7)
C52 C53 H53 119.9
C54 C53 H53 119.9
C56 C55 C54 120.7(7)
C56 C55 H55 119.6
C54 C55 H55 119.6
C55 C56 C51 121.2(6)
C55 C56 H56 119.4
C51 C56 H56 119.4
C51 C57 H57A 109.5
C51 C57 H57B 109.5
H57A C57 H57B 109.5
C51 C57 H57C 109.5
H57A C57 H57C 109.5
H57B C57 H57C 109.5

loop_
_geom_bond_atom_site_label_1
_geom_bond_atom_site_label_2
_geom_bond_distance
Br1 B1 2.101(2)
P1 C2 1.770(2)
P1 C1 1.779(2)
P1 C21 1.811(2)
P1 C11 1.815(2)
C1 C2 1.331(3)
C1 B1 1.613(3)
C2 C3 1.514(3)
C3 C6 1.526(3)
C3 C5 1.539(3)
C3 C4 1.542(3)
C4 H4A 0.98
C4 H4B 0.98
C4 H4C 0.98
C5 H5A 0.98
C5 H5B 0.98
C5 H5C 0.98
C6 H6A 0.98
C6 H6B 0.98
C6 H6C 0.98
C11 C16 1.408(3)
C11 C12 1.409(3)
C12 C13 1.389(3)
C12 C17 1.513(3)
C13 C14 1.391(3)
C13 H13 0.95
C14 C15 1.387(3)
C14 C18 1.508(3)
C15 C16 1.390(3)
C15 H15 0.95
C16 C19 1.500(3)
C17 H17A 0.98
C17 H17B 0.98
C17 H17C 0.98
C18 H18A 0.98
C18 H18B 0.98
C18 H18C 0.98
C19 H19A 0.98
C19 H19B 0.98
C19 H19C 0.98
C21 C22 1.408(3)
C21 C26 1.411(3)
C22 C23 1.395(3)
C22 C27 1.508(3)
C23 C24 1.385(3)
C23 H23 0.95
C24 C25 1.392(3)
C24 C28 1.512(3)
C25 C26 1.388(3)
C25 H25 0.95
C26 C29 1.517(3)
C27 H27A 0.98
C27 H27B 0.98
C27 H27C 0.98
C28 H28A 0.98
C28 H28B 0.98
C28 H28C 0.98
C29 H29A 0.98
C29 H29B 0.98
C29 H29C 0.98
B1 C41 1.624(3)
B1 C31 1.631(3)
C31 C32 1.388(3)
C31 C36 1.394(3)
F32 C32 1.354(2)
C32 C33 1.386(3)
F33 C33 1.349(3)
C33 C34 1.377(3)
F34 C34 1.341(2)
C34 C35 1.378(3)
F35 C35 1.343(2)
C35 C36 1.384(3)
F36 C36 1.350(2)
C41 C46 1.388(3)
C41 C42 1.392(3)
F42 C42 1.348(3)
C42 C43 1.383(3)
F43 C43 1.344(3)
C43 C44 1.379(4)
F44 C44 1.343(3)
C44 C45 1.372(4)
F45 C45 1.348(3)
C45 C46 1.387(3)
F46 C46 1.347(3)
C51 C52 1.383(6)
C51 C56 1.387(6)
C51 C57 1.491(15)
C54 C55 1.384(8)
C54 C53 1.388(8)
C54 H54 0.95
C52 C53 1.382(7)
C52 H52 0.95
C53 H53 0.95
C55 C56 1.384(6)
C55 H55 0.95
C56 H56 0.95
C57 H57A 0.98
C57 H57B 0.98
C57 H57C 0.98

loop_
_geom_torsion_atom_site_label_1
_geom_torsion_atom_site_label_2
_geom_torsion_atom_site_label_3
_geom_torsion_atom_site_label_4
_geom_torsion
C21 P1 C1 C2 -97.12(14)
C11 P1 C1 C2 109.91(13)
C2 P1 C1 B1 -171.5(3)
C21 P1 C1 B1 91.3(2)
C11 P1 C1 B1 -61.6(3)
B1 C1 C2 C3 -19.5(5)
P1 C1 C2 C3 170.7(3)
B1 C1 C2 P1 169.8(4)
C21 P1 C2 C1 107.93(13)
C11 P1 C2 C1 -100.76(14)
C1 P1 C2 C3 -168.7(3)
C21 P1 C2 C3 -60.8(3)
C11 P1 C2 C3 90.5(3)
C1 C2 C3 C6 -150.4(3)
P1 C2 C3 C6 12.5(4)
C1 C2 C3 C5 86.4(3)
P1 C2 C3 C5 -110.7(3)
C1 C2 C3 C4 -31.3(3)
P1 C2 C3 C4 131.7(3)
C2 P1 C11 C16 -24.5(2)
C1 P1 C11 C16 -77.7(2)
C21 P1 C11 C16 127.51(18)
C2 P1 C11 C12 155.98(16)
C1 P1 C11 C12 102.87(18)
C21 P1 C11 C12 -51.96(19)
C16 C11 C12 C13 -2.4(3)
P1 C11 C12 C13 177.05(16)
C16 C11 C12 C17 176.8(2)
P1 C11 C12 C17 -3.7(3)
C11 C12 C13 C14 -0.5(3)
C17 C12 C13 C14 -179.8(2)
C12 C13 C14 C15 2.9(3)
C12 C13 C14 C18 -177.0(2)
C13 C14 C15 C16 -2.3(3)
C18 C14 C15 C16 177.5(2)
C14 C15 C16 C11 -0.5(3)
C14 C15 C16 C19 178.7(2)
C12 C11 C16 C15 2.9(3)
P1 C11 C16 C15 -176.53(16)
C12 C11 C16 C19 -176.2(2)
P1 C11 C16 C19 4.3(3)
C2 P1 C21 C22 -88.64(19)
C1 P1 C21 C22 -38.5(2)
C11 P1 C21 C22 116.59(18)
C2 P1 C21 C26 86.13(18)
C1 P1 C21 C26 136.31(16)
C11 P1 C21 C26 -68.63(18)
C26 C21 C22 C23 -5.1(3)
P1 C21 C22 C23 169.55(15)
C26 C21 C22 C27 171.6(2)
P1 C21 C22 C27 -13.8(3)
C21 C22 C23 C24 0.6(3)
C27 C22 C23 C24 -176.3(2)
C22 C23 C24 C25 3.6(3)
C22 C23 C24 C28 -175.4(2)
C23 C24 C25 C26 -3.5(3)
C28 C24 C25 C26 175.5(2)
C24 C25 C26 C21 -0.8(3)
C24 C25 C26 C29 177.4(2)
C22 C21 C26 C25 5.2(3)
P1 C21 C26 C25 -169.74(16)
C22 C21 C26 C29 -173.01(19)
P1 C21 C26 C29 12.1(3)
C2 C1 B1 C41 87.5(4)
P1 C1 B1 C41 -108.0(2)
C2 C1 B1 C31 -141.3(3)
P1 C1 B1 C31 23.1(3)
C2 C1 B1 Br1 -26.1(4)
P1 C1 B1 Br1 138.40(19)
C1 B1 C31 C32 -115.4(2)
C41 B1 C31 C32 15.8(3)
Br1 B1 C31 C32 131.69(19)
C1 B1 C31 C36 57.8(2)
C41 B1 C31 C36 -171.09(19)
Br1 B1 C31 C36 -55.2(2)
C36 C31 C32 F32 -176.53(19)
B1 C31 C32 F32 -3.0(3)
C36 C31 C32 C33 2.0(3)
B1 C31 C32 C33 175.5(2)
F32 C32 C33 F33 -0.5(3)
C31 C32 C33 F33 -179.1(2)
F32 C32 C33 C34 178.2(2)
C31 C32 C33 C34 -0.4(3)
F33 C33 C34 F34 -2.6(3)
C32 C33 C34 F34 178.7(2)
F33 C33 C34 C35 177.7(2)
C32 C33 C34 C35 -1.0(3)
F34 C34 C35 F35 1.3(3)
C33 C34 C35 F35 -179.0(2)
F34 C34 C35 C36 -179.1(2)
C33 C34 C35 C36 0.5(3)
F35 C35 C36 F36 1.7(3)
C34 C35 C36 F36 -177.79(19)
F35 C35 C36 C31 -179.1(2)
C34 C35 C36 C31 1.4(3)
C32 C31 C36 F36 176.61(18)
B1 C31 C36 F36 2.7(3)
C32 C31 C36 C35 -2.5(3)
B1 C31 C36 C35 -176.5(2)
C1 B1 C41 C46 -0.9(3)
C31 B1 C41 C46 -127.5(2)
Br1 B1 C41 C46 113.7(2)
C1 B1 C41 C42 -176.99(19)
C31 B1 C41 C42 56.5(3)
Br1 B1 C41 C42 -62.4(2)
C46 C41 C42 F42 177.90(19)
B1 C41 C42 F42 -5.6(3)
C46 C41 C42 C43 -2.0(3)
B1 C41 C42 C43 174.5(2)
F42 C42 C43 F43 1.2(3)
C41 C42 C43 F43 -178.9(2)
F42 C42 C43 C44 -178.5(2)
C41 C42 C43 C44 1.3(4)
F43 C43 C44 F44 1.4(4)
C42 C43 C44 F44 -178.9(2)
F43 C43 C44 C45 -179.1(2)
C42 C43 C44 C45 0.7(4)
F44 C44 C45 F45 -1.9(3)
C43 C44 C45 F45 178.5(2)
F44 C44 C45 C46 177.7(2)
C43 C44 C45 C46 -1.8(3)
F45 C45 C46 F46 0.0(3)
C44 C45 C46 F46 -179.63(19)
F45 C45 C46 C41 -179.2(2)
C44 C45 C46 C41 1.1(3)
C42 C41 C46 F46 -178.48(18)
B1 C41 C46 F46 5.2(3)
C42 C41 C46 C45 0.7(3)
B1 C41 C46 C45 -175.5(2)
C56 C51 C52 C53 1.(3)
C57 C51 C52 C53 -178.8(16)
C51 C52 C53 C54 2.(3)
C55 C54 C53 C52 -3.(2)
C53 C54 C55 C56 2.(2)
C54 C55 C56 C51 1.(3)
C52 C51 C56 C55 -2.(3)
C57 C51 C56 C55 177.8(16)
